data_2016022
loop_
_publ_author_name
'Wagner, Pawe\/l'
'Officer, David L.'
'Kubicki, Maciej'

_publ_section_title
;
 Flip-type disorder in 3-substituted 2,2':5',2''-terthiophenes
;
_journal_coeditor_code DN3048
_journal_issue 7
_journal_name_full 'Acta Crystallographica Section C'
_journal_page_first o400
_journal_page_last o404
_journal_paper_doi 10.1107/S0108270107024699
_journal_volume 63
_journal_year 2007
_chemical_formula_iupac 'C30 H18 S3'
_chemical_formula_moiety 'C30 H18 S3'
_chemical_formula_sum 'C30 H18 S3'
_chemical_formula_weight 474.62
_chemical_name_systematic
;
(<i>E</i>)-3'-[2-(1-pyrenyl)ethenyl]-2,2':5',2''-terthiophene
;
_space_group_IT_number 2
_symmetry_cell_setting triclinic
_symmetry_space_group_name_Hall '-P 1'
_symmetry_space_group_name_H-M 'P -1'
_atom_sites_solution_hydrogens geom
_atom_sites_solution_primary direct
_atom_sites_solution_secondary difmap
_cell_angle_alpha 61.244(8)
_cell_angle_beta 78.532(8)
_cell_angle_gamma 72.307(7)
_cell_formula_units_Z 2
_cell_length_a 9.7382(11)
_cell_length_b 11.7143(12)
_cell_length_c 11.8447(12)
_cell_measurement_reflns_used 25
_cell_measurement_temperature 153.0(10)
_cell_measurement_theta_max 22
_cell_measurement_theta_min 5
_cell_volume 1126.3(2)
_computing_cell_refinement XSCANS
_computing_data_collection 'XSCANS (Bruker, 1996)'
_computing_data_reduction XSCANS
_computing_molecular_graphics 'Stereochemical Workstation Operation Manual (Siemens, 1989)'
_computing_publication_material SHELXL97
_computing_structure_refinement 'SHELXL97 (Sheldrick, 1997)'
_computing_structure_solution 'SHELXS97 (Sheldrick, 1997)'
_diffrn_ambient_temperature 153.0(10)
_diffrn_measured_fraction_theta_full 0.992
_diffrn_measured_fraction_theta_max 0.992
_diffrn_measurement_device_type 'Bruker P4 CCD'
_diffrn_measurement_method '\w scans'
_diffrn_radiation_monochromator graphite
_diffrn_radiation_source 'fine-focus sealed tube'
_diffrn_radiation_type MoK\a
_diffrn_radiation_wavelength 0.71073
_diffrn_reflns_av_R_equivalents 0.0552
_diffrn_reflns_av_sigmaI/netI 0.0516
_diffrn_reflns_limit_h_max 11
_diffrn_reflns_limit_h_min -11
_diffrn_reflns_limit_k_max 13
_diffrn_reflns_limit_k_min -13
_diffrn_reflns_limit_l_max 13
_diffrn_reflns_limit_l_min -14
_diffrn_reflns_number 9796
_diffrn_reflns_theta_full 25.00
_diffrn_reflns_theta_max 25.00
_diffrn_reflns_theta_min 1.97
_exptl_absorpt_coefficient_mu 0.347
_exptl_absorpt_correction_type none
_exptl_crystal_colour colourless
_exptl_crystal_density_diffrn 1.400
_exptl_crystal_density_method 'not measured'
_exptl_crystal_description block
_exptl_crystal_F_000 492
_exptl_crystal_size_max 0.3
_exptl_crystal_size_mid 0.2
_exptl_crystal_size_min 0.1
_refine_diff_density_max 0.222
_refine_diff_density_min -0.304
_refine_ls_extinction_method none
_refine_ls_goodness_of_fit_ref 1.034
_refine_ls_hydrogen_treatment constr
_refine_ls_matrix_type full
_refine_ls_number_parameters 311
_refine_ls_number_reflns 3938
_refine_ls_number_restraints 0
_refine_ls_restrained_S_all 1.034
_refine_ls_R_factor_all 0.0584
_refine_ls_R_factor_gt 0.0434
_refine_ls_shift/su_max 0.001
_refine_ls_shift/su_mean 0.000
_refine_ls_structure_factor_coef Fsqd
_refine_ls_weighting_details 'calc w=1/[\s^2^(Fo^2^)+(0.0299P)^2^+0.7448P] where P=(Fo^2^+2Fc^2^)/3'
_refine_ls_weighting_scheme calc
_refine_ls_wR_factor_gt 0.0961
_refine_ls_wR_factor_ref 0.1033
_reflns_number_gt 3208
_reflns_number_total 3938
_reflns_threshold_expression I>2\s(I)
_cod_data_source_file dn3048.cif
_cod_data_source_block II
_cod_original_cell_volume 1126.2(2)
_cod_database_code 2016022
_cod_database_fobs_code 2016022

loop_
_symmetry_equiv_pos_as_xyz
'x, y, z'
'-x, -y, -z'

loop_
_atom_site_type_symbol
_atom_site_label
_atom_site_fract_x
_atom_site_fract_y
_atom_site_fract_z
_atom_site_U_iso_or_equiv
_atom_site_adp_type
_atom_site_calc_flag
_atom_site_refinement_flags
_atom_site_occupancy
_atom_site_disorder_assembly
_atom_site_disorder_group
S S1 0.24256(6) 0.53678(6) 0.48230(6) 0.03677(17) Uani d . 1 . .
C C2 0.1909(2) 0.4319(2) 0.6383(2) 0.0316(5) Uani d . 1 A .
C C3 0.0562(2) 0.4893(2) 0.6776(2) 0.0299(5) Uani d . 1 . .
C C4 -0.0034(2) 0.6189(2) 0.5783(2) 0.0335(5) Uani d . 1 . .
H H4 -0.0961 0.6720 0.5881 0.040 Uiso d R 1 . .
C C5 0.0843(2) 0.6597(2) 0.4685(2) 0.0331(5) Uani d . 1 . .
C C6 0.2882(2) 0.3018(2) 0.7071(2) 0.0340(5) Uani d . 1 . .
S S7 0.47228(10) 0.27632(18) 0.67794(17) 0.0403(3) Uani d P 0.759(3) A 1
C C7 0.437(2) 0.278(3) 0.678(3) 0.0403(3) Uani d P 0.241(3) A 2
H H7 0.4900 0.3384 0.6122 0.048 Uiso d PR 0.241(3) A 2
C C8 0.5024(3) 0.1177(3) 0.7824(3) 0.0610(8) Uani d . 1 . .
H H8 0.5968 0.0604 0.7972 0.073 Uiso d R 1 A .
C C9 0.3840(3) 0.0745(3) 0.8452(3) 0.0574(8) Uani d . 1 A .
H H9 0.3850 -0.0137 0.9119 0.069 Uiso d R 1 . .
C C10 0.2493(12) 0.1829(13) 0.7988(17) 0.046(4) Uani d P 0.759(3) A 1
H H10 0.1534 0.1724 0.8252 0.056 Uiso d PR 0.759(3) A 1
S S10 0.2456(13) 0.1715(12) 0.8226(18) 0.050(2) Uani d P 0.241(3) A 2
C C11 0.0636(2) 0.7864(2) 0.3511(2) 0.0348(5) Uani d . 1 . .
S S12 -0.06795(8) 0.92613(6) 0.34601(6) 0.0513(2) Uani d . 1 . .
C C13 -0.0234(3) 1.0197(3) 0.1863(2) 0.0476(7) Uani d . 1 . .
H H13 -0.0712 1.1106 0.1364 0.057 Uiso d R 1 . .
C C14 0.0866(3) 0.9493(2) 0.1402(2) 0.0440(6) Uani d . 1 . .
H H14 0.1268 0.9854 0.0539 0.053 Uiso d R 1 . .
C C15 0.1369(3) 0.8155(2) 0.2336(2) 0.0394(6) Uani d . 1 . .
H H15 0.2141 0.7523 0.2163 0.047 Uiso d R 1 . .
C C16 -0.0109(2) 0.4297(2) 0.8081(2) 0.0323(5) Uani d . 1 . .
H H16 0.0515 0.3631 0.8740 0.039 Uiso d R 1 . .
C C17 -0.1506(2) 0.4592(2) 0.8440(2) 0.0332(5) Uani d . 1 . .
H H17 -0.2160 0.5217 0.7791 0.040 Uiso d R 1 . .
C C18 -0.2091(2) 0.4004(2) 0.9792(2) 0.0307(5) Uani d . 1 . .
C C19 -0.1328(2) 0.3818(2) 1.0770(2) 0.0341(5) Uani d . 1 . .
H H19 -0.0438 0.4074 1.0547 0.041 Uiso d R 1 . .
C C20 -0.1822(2) 0.3273(2) 1.2050(2) 0.0358(5) Uani d . 1 . .
H H20 -0.1285 0.3190 1.2684 0.043 Uiso d R 1 . .
C C21 -0.3100(2) 0.2843(2) 1.2427(2) 0.0336(5) Uani d . 1 . .
C C22 -0.3634(3) 0.2252(3) 1.3756(2) 0.0425(6) Uani d . 1 . .
H H22 -0.3120 0.2175 1.4402 0.051 Uiso d R 1 . .
C C23 -0.4850(3) 0.1804(3) 1.4101(2) 0.0446(6) Uani d . 1 . .
H H23 -0.5167 0.1403 1.4987 0.053 Uiso d R 1 . .
C C24 -0.5669(2) 0.1923(2) 1.3156(2) 0.0356(5) Uani d . 1 . .
C C25 -0.6916(3) 0.1439(2) 1.3492(3) 0.0439(6) Uani d . 1 . .
H H25 -0.7224 0.0999 1.4376 0.053 Uiso d R 1 . .
C C26 -0.7708(3) 0.1596(3) 1.2561(3) 0.0465(7) Uani d . 1 . .
H H26 -0.8560 0.1275 1.2810 0.056 Uiso d R 1 . .
C C27 -0.7268(2) 0.2213(2) 1.1270(3) 0.0420(6) Uani d . 1 . .
H H27 -0.7823 0.2312 1.0640 0.050 Uiso d R 1 . .
C C28 -0.6016(2) 0.2694(2) 1.0877(2) 0.0339(5) Uani d . 1 . .
C C29 -0.5524(2) 0.3334(2) 0.9556(2) 0.0348(5) Uani d . 1 . .
H H29 -0.6075 0.3458 0.8910 0.042 Uiso d R 1 . .
C C30 -0.4294(2) 0.3769(2) 0.9193(2) 0.0332(5) Uani d . 1 . .
H H30 -0.4005 0.4189 0.8302 0.040 Uiso d R 1 . .
C C31 -0.3413(2) 0.3610(2) 1.0128(2) 0.0272(5) Uani d . 1 . .
C C32 -0.3900(2) 0.3005(2) 1.1458(2) 0.0296(5) Uani d . 1 . .
C C33 -0.5201(2) 0.2544(2) 1.1826(2) 0.0314(5) Uani d . 1 . .

loop_
_atom_site_aniso_label
_atom_site_aniso_U_11
_atom_site_aniso_U_22
_atom_site_aniso_U_33
_atom_site_aniso_U_12
_atom_site_aniso_U_13
_atom_site_aniso_U_23
S1 0.0320(3) 0.0396(3) 0.0310(3) -0.0102(2) 0.0055(2) -0.0119(3)
C2 0.0312(12) 0.0345(12) 0.0281(12) -0.0121(10) 0.0007(9) -0.0118(10)
C3 0.0302(11) 0.0316(11) 0.0287(12) -0.0100(9) -0.0005(9) -0.0134(10)
C4 0.0308(12) 0.0350(12) 0.0335(13) -0.0093(10) 0.0012(10) -0.0150(10)
C5 0.0346(12) 0.0343(12) 0.0297(12) -0.0108(10) 0.0001(10) -0.0132(10)
C6 0.0289(12) 0.0409(13) 0.0322(13) -0.0072(10) -0.0007(10) -0.0176(11)
S7 0.0268(7) 0.0516(5) 0.0406(5) -0.0075(6) 0.0046(6) -0.0229(4)
C7 0.0268(7) 0.0516(5) 0.0406(5) -0.0075(6) 0.0046(6) -0.0229(4)
C8 0.0427(16) 0.068(2) 0.074(2) 0.0127(14) -0.0121(15) -0.0456(18)
C9 0.067(2) 0.0373(15) 0.0531(18) -0.0012(14) -0.0099(15) -0.0135(13)
C10 0.027(3) 0.045(6) 0.047(7) 0.009(3) -0.005(3) -0.015(5)
S10 0.062(4) 0.032(3) 0.046(4) -0.020(3) -0.006(2) -0.005(2)
C11 0.0362(12) 0.0334(12) 0.0320(13) -0.0112(10) 0.0013(10) -0.0123(10)
S12 0.0648(5) 0.0362(4) 0.0387(4) -0.0058(3) 0.0104(3) -0.0147(3)
C13 0.0634(17) 0.0323(13) 0.0361(14) -0.0160(12) 0.0016(12) -0.0061(11)
C14 0.0509(15) 0.0434(14) 0.0320(13) -0.0209(12) 0.0064(11) -0.0103(12)
C15 0.0389(13) 0.0401(13) 0.0332(13) -0.0103(11) 0.0029(10) -0.0133(11)
C16 0.0334(12) 0.0293(11) 0.0291(12) -0.0073(9) 0.0004(9) -0.0102(10)
C17 0.0354(12) 0.0291(11) 0.0284(12) -0.0064(10) -0.0005(10) -0.0093(10)
C18 0.0316(11) 0.0244(11) 0.0295(12) -0.0040(9) 0.0014(9) -0.0100(9)
C19 0.0327(12) 0.0328(12) 0.0364(13) -0.0108(10) 0.0003(10) -0.0145(10)
C20 0.0385(13) 0.0385(13) 0.0334(13) -0.0100(10) -0.0051(10) -0.0170(11)
C21 0.0381(13) 0.0328(12) 0.0285(12) -0.0059(10) -0.0003(10) -0.0150(10)
C22 0.0524(15) 0.0483(15) 0.0267(12) -0.0139(12) -0.0009(11) -0.0163(11)
C23 0.0523(15) 0.0472(15) 0.0264(13) -0.0132(12) 0.0058(11) -0.0129(11)
C24 0.0361(12) 0.0322(12) 0.0302(12) -0.0042(10) 0.0065(10) -0.0131(10)
C25 0.0373(13) 0.0377(13) 0.0426(15) -0.0075(11) 0.0114(11) -0.0132(12)
C26 0.0305(13) 0.0442(15) 0.0576(17) -0.0097(11) 0.0070(12) -0.0206(13)
C27 0.0289(12) 0.0437(14) 0.0516(16) -0.0045(11) -0.0025(11) -0.0225(13)
C28 0.0276(11) 0.0311(12) 0.0402(13) -0.0008(9) -0.0014(10) -0.0178(11)
C29 0.0305(12) 0.0395(13) 0.0345(13) -0.0014(10) -0.0059(10) -0.0195(11)
C30 0.0334(12) 0.0345(12) 0.0262(12) -0.0020(10) -0.0002(9) -0.0135(10)
C31 0.0279(11) 0.0255(11) 0.0255(11) -0.0025(9) 0.0010(9) -0.0125(9)
C32 0.0301(11) 0.0262(11) 0.0296(12) -0.0028(9) 0.0001(9) -0.0135(9)
C33 0.0291(11) 0.0281(11) 0.0317(12) -0.0018(9) 0.0024(9) -0.0141(10)

loop_
_atom_type_symbol
_atom_type_description
_atom_type_scat_dispersion_real
_atom_type_scat_dispersion_imag
_atom_type_scat_source
C C 0.0033 0.0016 'International Tables Vol C Tables 4.2.6.8 and 6.1.1.4'
H H 0.0000 0.0000 'International Tables Vol C Tables 4.2.6.8 and 6.1.1.4'
S S 0.1246 0.1234 'International Tables Vol C Tables 4.2.6.8 and 6.1.1.4'

loop_
_geom_angle_atom_site_label_1
_geom_angle_atom_site_label_2
_geom_angle_atom_site_label_3
_geom_angle
C2 S1 C5 92.18(11)
C3 C2 C6 129.9(2)
C3 C2 S1 111.40(16)
C6 C2 S1 118.74(17)
C2 C3 C4 111.51(19)
C2 C3 C16 124.0(2)
C4 C3 C16 124.3(2)
C5 C4 C3 114.2(2)
C5 C4 H4 122.9
C3 C4 H4 122.9
C4 C5 C11 129.8(2)
C4 C5 S1 110.67(17)
C11 C5 S1 119.56(17)
C7 C6 C2 122.0(12)
C10 C6 C2 126.9(5)
C7 C6 S10 111.1(13)
C2 C6 S10 127.0(5)
C10 C6 S7 111.3(5)
C2 C6 S7 121.76(18)
C8 S7 C6 93.37(15)
C6 C7 C8 104.7(16)
C6 C7 H7 128.1
C8 C7 H7 127.2
C9 C8 S7 115.0(2)
C9 C8 C7 103.8(7)
C9 C8 H8 122.6
S7 C8 H8 122.5
C7 C8 H8 133.6
C8 C9 S10 118.4(6)
C8 C9 C10 111.6(6)
C8 C9 H9 124.4
S10 C9 H9 116.7
C10 C9 H9 124.0
C6 C10 C9 108.7(8)
C6 C10 H10 125.6
C9 C10 H10 125.7
C9 S10 C6 101.5(8)
C15 C11 C5 128.5(2)
C15 C11 S12 110.07(17)
C5 C11 S12 121.43(18)
C13 S12 C11 91.88(12)
C14 C13 S12 111.89(19)
C14 C13 H13 124.1
S12 C13 H13 124.0
C13 C14 C15 112.8(2)
C13 C14 H14 123.6
C15 C14 H14 123.6
C11 C15 C14 113.3(2)
C11 C15 H15 123.3
C14 C15 H15 123.4
C17 C16 C3 126.7(2)
C17 C16 H16 116.6
C3 C16 H16 116.6
C16 C17 C18 123.6(2)
C16 C17 H17 118.2
C18 C17 H17 118.2
C19 C18 C31 118.8(2)
C19 C18 C17 119.6(2)
C31 C18 C17 121.6(2)
C20 C19 C18 122.2(2)
C20 C19 H19 118.9
C18 C19 H19 118.9
C19 C20 C21 120.9(2)
C19 C20 H20 119.6
C21 C20 H20 119.5
C20 C21 C32 118.4(2)
C20 C21 C22 122.3(2)
C32 C21 C22 119.2(2)
C23 C22 C21 121.2(2)
C23 C22 H22 119.4
C21 C22 H22 119.3
C22 C23 C24 121.2(2)
C22 C23 H23 119.4
C24 C23 H23 119.4
C25 C24 C33 118.5(2)
C25 C24 C23 122.3(2)
C33 C24 C23 119.2(2)
C26 C25 C24 121.2(2)
C26 C25 H25 119.4
C24 C25 H25 119.4
C25 C26 C27 120.4(2)
C25 C26 H26 119.7
C27 C26 H26 119.8
C26 C27 C28 121.0(2)
C26 C27 H27 119.5
C28 C27 H27 119.5
C27 C28 C33 119.0(2)
C27 C28 C29 122.7(2)
C33 C28 C29 118.3(2)
C30 C29 C28 122.0(2)
C30 C29 H29 119.0
C28 C29 H29 119.0
C29 C30 C31 121.6(2)
C29 C30 H30 119.2
C31 C30 H30 119.2
C18 C31 C32 119.0(2)
C18 C31 C30 123.3(2)
C32 C31 C30 117.7(2)
C21 C32 C31 120.6(2)
C21 C32 C33 119.4(2)
C31 C32 C33 120.0(2)
C28 C33 C24 119.9(2)
C28 C33 C32 120.4(2)
C24 C33 C32 119.7(2)

loop_
_geom_bond_atom_site_label_1
_geom_bond_atom_site_label_2
_geom_bond_distance
S1 C2 1.732(2)
S1 C5 1.732(2)
C2 C3 1.383(3)
C2 C6 1.455(3)
C3 C4 1.429(3)
C3 C16 1.463(3)
C4 C5 1.363(3)
C4 H4 0.9500
C5 C11 1.456(3)
C6 C7 1.394(19)
C6 C10 1.401(14)
C6 S10 1.588(14)
C6 S7 1.718(2)
S7 C8 1.634(4)
C7 C8 1.68(3)
C7 H7 0.9500
C8 C9 1.338(4)
C8 H8 0.9500
C9 S10 1.449(13)
C9 C10 1.496(12)
C9 H9 0.9500
C10 H10 0.9500
C11 C15 1.363(3)
C11 S12 1.728(2)
S12 C13 1.714(3)
C13 C14 1.338(4)
C13 H13 0.9500
C14 C15 1.415(3)
C14 H14 0.9500
C15 H15 0.9500
C16 C17 1.332(3)
C16 H16 0.9500
C17 C18 1.476(3)
C17 H17 0.9501
C18 C19 1.393(3)
C18 C31 1.418(3)
C19 C20 1.380(3)
C19 H19 0.9499
C20 C21 1.395(3)
C20 H20 0.9499
C21 C32 1.420(3)
C21 C22 1.439(3)
C22 C23 1.350(4)
C22 H22 0.9500
C23 C24 1.431(4)
C23 H23 0.9500
C24 C25 1.401(3)
C24 C33 1.426(3)
C25 C26 1.379(4)
C25 H25 0.9500
C26 C27 1.381(4)
C26 H26 0.9500
C27 C28 1.400(3)
C27 H27 0.9501
C28 C33 1.415(3)
C28 C29 1.426(3)
C29 C30 1.354(3)
C29 H29 0.9500
C30 C31 1.442(3)
C30 H30 0.9499
C31 C32 1.429(3)
C32 C33 1.433(3)

loop_
_geom_torsion_atom_site_label_1
_geom_torsion_atom_site_label_2
_geom_torsion_atom_site_label_3
_geom_torsion_atom_site_label_4
_geom_torsion
C5 S1 C2 C3 0.52(19)
C5 S1 C2 C6 179.97(19)
C6 C2 C3 C4 -179.0(2)
S1 C2 C3 C4 0.3(3)
C6 C2 C3 C16 5.9(4)
S1 C2 C3 C16 -174.71(18)
C2 C3 C4 C5 -1.3(3)
C16 C3 C4 C5 173.7(2)
C3 C4 C5 C11 -176.7(2)
C3 C4 C5 S1 1.7(3)
C2 S1 C5 C4 -1.26(19)
C2 S1 C5 C11 177.4(2)
C3 C2 C6 C7 -154.6(14)
S1 C2 C6 C7 26.1(14)
C3 C2 C6 C10 31.9(9)
S1 C2 C6 C10 -147.4(9)
C3 C2 C6 S10 24.1(8)
S1 C2 C6 S10 -155.2(7)
C3 C2 C6 S7 -150.5(2)
S1 C2 C6 S7 30.1(3)
C10 C6 S7 C8 -1.2(7)
C2 C6 S7 C8 -179.1(2)
C2 C6 C7 C8 179.2(6)
S10 C6 C7 C8 0.3(18)
C6 S7 C8 C9 -1.1(3)
C6 C7 C8 C9 4.1(17)
C7 C8 C9 S10 -7.6(13)
S7 C8 C9 C10 2.8(8)
C2 C6 C10 C9 -179.4(4)
S7 C6 C10 C9 2.8(12)
C8 C9 C10 C6 -3.6(12)
C8 C9 S10 C6 7.7(10)
C7 C6 S10 C9 -4.2(15)
C2 C6 S10 C9 177.0(4)
C4 C5 C11 C15 -165.1(3)
S1 C5 C11 C15 16.5(4)
C4 C5 C11 S12 14.4(4)
S1 C5 C11 S12 -163.89(14)
C15 C11 S12 C13 0.7(2)
C5 C11 S12 C13 -178.9(2)
C11 S12 C13 C14 -0.9(2)
S12 C13 C14 C15 0.9(3)
C5 C11 C15 C14 179.2(2)
S12 C11 C15 C14 -0.3(3)
C13 C14 C15 C11 -0.3(4)
C2 C3 C16 C17 -161.5(2)
C4 C3 C16 C17 24.1(4)
C3 C16 C17 C18 -176.2(2)
C16 C17 C18 C19 39.6(3)
C16 C17 C18 C31 -139.8(2)
C31 C18 C19 C20 -0.6(3)
C17 C18 C19 C20 180.0(2)
C18 C19 C20 C21 2.1(4)
C19 C20 C21 C32 -1.4(3)
C19 C20 C21 C22 179.0(2)
C20 C21 C22 C23 -177.9(2)
C32 C21 C22 C23 2.5(4)
C21 C22 C23 C24 -1.2(4)
C22 C23 C24 C25 178.5(2)
C22 C23 C24 C33 -1.0(4)
C33 C24 C25 C26 -2.1(3)
C23 C24 C25 C26 178.3(2)
C24 C25 C26 C27 1.3(4)
C25 C26 C27 C28 -0.1(4)
C26 C27 C28 C33 -0.2(3)
C26 C27 C28 C29 179.9(2)
C27 C28 C29 C30 -178.6(2)
C33 C28 C29 C30 1.5(3)
C28 C29 C30 C31 -0.1(3)
C19 C18 C31 C32 -1.5(3)
C17 C18 C31 C32 177.91(19)
C19 C18 C31 C30 179.4(2)
C17 C18 C31 C30 -1.2(3)
C29 C30 C31 C18 177.5(2)
C29 C30 C31 C32 -1.6(3)
C20 C21 C32 C31 -0.7(3)
C22 C21 C32 C31 178.9(2)
C20 C21 C32 C33 178.7(2)
C22 C21 C32 C33 -1.7(3)
C18 C31 C32 C21 2.2(3)
C30 C31 C32 C21 -178.7(2)
C18 C31 C32 C33 -177.28(19)
C30 C31 C32 C33 1.8(3)
C27 C28 C33 C24 -0.6(3)
C29 C28 C33 C24 179.3(2)
C27 C28 C33 C32 178.9(2)
C29 C28 C33 C32 -1.2(3)
C25 C24 C33 C28 1.8(3)
C23 C24 C33 C28 -178.7(2)
C25 C24 C33 C32 -177.8(2)
C23 C24 C33 C32 1.8(3)
C21 C32 C33 C28 -179.9(2)
C31 C32 C33 C28 -0.5(3)
C21 C32 C33 C24 -0.4(3)
C31 C32 C33 C24 179.0(2)
